data_7001048
loop_
_publ_author_name
'Langer, Jens'
'Wimmer, Katja'
'G\"orls, Helmar'
'Westerhausen, Matthias'

_publ_section_title
;
 Synthesis and crystal structures of bis(diphenylphosphanyl)methanides
 of lithium and calcium as well as of their borane adducts
;
_journal_issue 16
_journal_name_full 'Dalton Transactions'
_journal_page_first 2951
_journal_page_last 2957
_journal_paper_doi 10.1039/b822530c
_journal_year 2009
_chemical_formula_moiety 'C33 H47 B2 Li O2 P2'
_chemical_formula_sum 'C33 H47 B2 Li O2 P2'
_chemical_formula_weight 566.21
_chemical_name_systematic
;
?
;
_space_group_IT_number 2
_symmetry_cell_setting triclinic
_symmetry_space_group_name_Hall '-P 1'
_symmetry_space_group_name_H-M 'P -1'
_atom_sites_solution_hydrogens geom
_atom_sites_solution_primary direct
_atom_sites_solution_secondary difmap
_audit_creation_method SHELXL-97
_cell_angle_alpha 97.819(4)
_cell_angle_beta 104.841(3)
_cell_angle_gamma 106.881(4)
_cell_formula_units_Z 2
_cell_length_a 10.0747(8)
_cell_length_b 11.1578(7)
_cell_length_c 16.7869(13)
_cell_measurement_reflns_used 11602
_cell_measurement_temperature 183(2)
_cell_measurement_theta_max 27.47
_cell_measurement_theta_min 1.96
_cell_volume 1699.7(2)
_computing_cell_refinement DENZO
_computing_data_collection COLLECT
_computing_data_reduction DENZO
_computing_molecular_graphics SHELXTL/PC
_computing_publication_material SHELXL-97
_computing_structure_refinement 'SHELXL-97 (Sheldrick, 1997)'
_computing_structure_solution 'SHELXS-97 (Sheldrick, 1990)'
_diffrn_ambient_temperature 183(2)
_diffrn_measured_fraction_theta_full 0.975
_diffrn_measured_fraction_theta_max 0.975
_diffrn_measurement_device_type KappaCCD
_diffrn_measurement_method 'phi- + omega-scan'
_diffrn_radiation_monochromator graphite
_diffrn_radiation_source 'fine-focus sealed tube'
_diffrn_radiation_type MoK\a
_diffrn_radiation_wavelength 0.71073
_diffrn_reflns_av_R_equivalents 0.0555
_diffrn_reflns_av_sigmaI/netI 0.0858
_diffrn_reflns_limit_h_max 13
_diffrn_reflns_limit_h_min -12
_diffrn_reflns_limit_k_max 14
_diffrn_reflns_limit_k_min -12
_diffrn_reflns_limit_l_max 20
_diffrn_reflns_limit_l_min -21
_diffrn_reflns_number 11602
_diffrn_reflns_theta_full 27.47
_diffrn_reflns_theta_max 27.47
_diffrn_reflns_theta_min 1.96
_exptl_absorpt_coefficient_mu 0.154
_exptl_absorpt_correction_type none
_exptl_crystal_colour colourless
_exptl_crystal_density_diffrn 1.106
_exptl_crystal_density_method 'not measured'
_exptl_crystal_description prism
_exptl_crystal_F_000 608
_exptl_crystal_size_max 0.05
_exptl_crystal_size_mid 0.05
_exptl_crystal_size_min 0.05
_refine_diff_density_max 0.665
_refine_diff_density_min -0.515
_refine_diff_density_rms 0.091
_refine_ls_extinction_method none
_refine_ls_goodness_of_fit_ref 1.067
_refine_ls_hydrogen_treatment mixed
_refine_ls_matrix_type full
_refine_ls_number_parameters 392
_refine_ls_number_reflns 7587
_refine_ls_number_restraints 0
_refine_ls_restrained_S_all 1.067
_refine_ls_R_factor_all 0.1241
_refine_ls_R_factor_gt 0.0834
_refine_ls_shift/su_max 0.001
_refine_ls_shift/su_mean 0.000
_refine_ls_structure_factor_coef Fsqd
_refine_ls_weighting_details 'calc w=1/[\s^2^(Fo^2^)+(0.1137P)^2^+1.5978P] where P=(Fo^2^+2Fc^2^)/3'
_refine_ls_weighting_scheme calc
_refine_ls_wR_factor_gt 0.2010
_refine_ls_wR_factor_ref 0.2287
_reflns_number_gt 5238
_reflns_number_total 7587
_reflns_threshold_expression >2sigma(I)
_cod_data_source_file b822530c.txt
_cod_data_source_block FO3518
_cod_depositor_comments
;
The following automatic conversions were performed:
'_exptl_absorpt_correction_type' value 'NONE' changed to 'none' according
to '/home/saulius/struct/CIF-dictionaries/cif_core.dic' dictionary named
'cif_core.dic' version 2.4.1 from 2010-06-29.

Automatic conversion script
Id: cif_fix_enum 1527 2010-12-29 10:47:43Z saulius 
;
_cod_original_sg_symbol_Hall -P1
_cod_original_sg_symbol_H-M P-1
_cod_database_code 7001048

loop_
_symmetry_equiv_pos_as_xyz
'x, y, z'
'-x, -y, -z'

loop_
_atom_site_label
_atom_site_type_symbol
_atom_site_fract_x
_atom_site_fract_y
_atom_site_fract_z
_atom_site_U_iso_or_equiv
_atom_site_adp_type
_atom_site_occupancy
_atom_site_symmetry_multiplicity
_atom_site_calc_flag
_atom_site_refinement_flags
_atom_site_disorder_assembly
_atom_site_disorder_group
P1 P 0.16735(9) 0.57407(7) 0.21409(5) 0.0235(2) Uani 1 1 d . . .
P2 P 0.13390(9) 0.84359(7) 0.21873(5) 0.0225(2) Uani 1 1 d . . .
B1 B 0.1934(5) 0.5764(4) 0.3321(3) 0.0329(9) Uani 1 1 d . . .
H1B1 H 0.097(4) 0.578(4) 0.349(2) 0.033(9) Uiso 1 1 d . . .
H2B1 H 0.299(4) 0.666(4) 0.370(3) 0.043(11) Uiso 1 1 d . . .
H3B1 H 0.205(5) 0.482(5) 0.339(3) 0.064(14) Uiso 1 1 d . . .
B2 B 0.1480(5) 0.8800(4) 0.3364(2) 0.0308(9) Uani 1 1 d . . .
H1B2 H 0.258(4) 0.882(4) 0.375(3) 0.044(11) Uiso 1 1 d . . .
H2B2 H 0.056(4) 0.801(4) 0.349(2) 0.039(10) Uiso 1 1 d . . .
H3B2 H 0.145(4) 0.981(4) 0.350(2) 0.039(10) Uiso 1 1 d . . .
Li1 Li 0.1921(7) 0.7494(6) 0.4411(4) 0.0338(13) Uani 1 1 d . . .
O1 O 0.3713(3) 0.7867(2) 0.53610(16) 0.0402(6) Uani 1 1 d . . .
O2 O 0.0446(3) 0.7161(3) 0.50160(18) 0.0490(7) Uani 1 1 d . A .
C1 C 0.1462(4) 0.7018(3) 0.1729(2) 0.0299(8) Uani 1 1 d . . .
H1 H 0.142(4) 0.694(4) 0.115(3) 0.046(12) Uiso 1 1 d . . .
C2 C 0.0148(4) 0.4287(3) 0.1520(2) 0.0267(7) Uani 1 1 d . . .
C3 C 0.0200(4) 0.3077(3) 0.1629(2) 0.0310(7) Uani 1 1 d . . .
H3A H 0.1031 0.3016 0.2022 0.037 Uiso 1 1 calc R . .
C4 C -0.0952(4) 0.1967(3) 0.1169(2) 0.0367(8) Uani 1 1 d . . .
H4A H -0.0909 0.1151 0.1248 0.044 Uiso 1 1 calc R . .
C5 C -0.2157(4) 0.2047(3) 0.0597(2) 0.0364(8) Uani 1 1 d . . .
H5A H -0.2946 0.1286 0.0284 0.044 Uiso 1 1 calc R . .
C6 C -0.2222(4) 0.3240(4) 0.0478(2) 0.0382(8) Uani 1 1 d . . .
H6A H -0.3051 0.3294 0.0080 0.046 Uiso 1 1 calc R . .
C7 C -0.1068(4) 0.4357(3) 0.0945(2) 0.0322(8) Uani 1 1 d . . .
H7A H -0.1118 0.5172 0.0867 0.039 Uiso 1 1 calc R . .
C8 C 0.3215(4) 0.5417(3) 0.1883(2) 0.0267(7) Uani 1 1 d . . .
C9 C 0.4584(4) 0.5899(4) 0.2480(3) 0.0466(10) Uani 1 1 d . . .
H9A H 0.4697 0.6326 0.3035 0.056 Uiso 1 1 calc R . .
C10 C 0.5805(5) 0.5768(5) 0.2278(4) 0.0626(13) Uani 1 1 d . . .
H10A H 0.6741 0.6107 0.2693 0.075 Uiso 1 1 calc R . .
C11 C 0.5641(5) 0.5144(4) 0.1476(3) 0.0548(12) Uani 1 1 d . . .
H11A H 0.6468 0.5055 0.1334 0.066 Uiso 1 1 calc R . .
C12 C 0.4298(5) 0.4656(4) 0.0885(3) 0.0477(11) Uani 1 1 d . . .
H12A H 0.4195 0.4225 0.0332 0.057 Uiso 1 1 calc R . .
C13 C 0.3070(4) 0.4777(3) 0.1077(2) 0.0343(8) Uani 1 1 d . . .
H13A H 0.2138 0.4423 0.0659 0.041 Uiso 1 1 calc R . .
C14 C 0.2717(4) 0.9774(3) 0.2007(2) 0.0254(7) Uani 1 1 d . . .
C15 C 0.3845(4) 0.9582(3) 0.1748(2) 0.0302(7) Uani 1 1 d . . .
H15A H 0.3891 0.8739 0.1639 0.036 Uiso 1 1 calc R . .
C16 C 0.4914(4) 1.0601(3) 0.1644(2) 0.0355(8) Uani 1 1 d . . .
H16A H 0.5680 1.0452 0.1460 0.043 Uiso 1 1 calc R . .
C17 C 0.4864(4) 1.1832(4) 0.1808(2) 0.0373(8) Uani 1 1 d . . .
H17A H 0.5593 1.2531 0.1735 0.045 Uiso 1 1 calc R . .
C18 C 0.3748(4) 1.2042(3) 0.2079(2) 0.0340(8) Uani 1 1 d . . .
H18A H 0.3720 1.2890 0.2200 0.041 Uiso 1 1 calc R . .
C19 C 0.2672(4) 1.1023(3) 0.2174(2) 0.0280(7) Uani 1 1 d . . .
H19A H 0.1901 1.1172 0.2353 0.034 Uiso 1 1 calc R . .
C20 C -0.0361(4) 0.8573(3) 0.1550(2) 0.0265(7) Uani 1 1 d . . .
C21 C -0.0572(4) 0.8637(3) 0.0706(2) 0.0337(8) Uani 1 1 d . . .
H21A H 0.0203 0.8688 0.0473 0.040 Uiso 1 1 calc R . .
C22 C -0.1904(5) 0.8627(4) 0.0203(3) 0.0438(10) Uani 1 1 d . . .
H22A H -0.2030 0.8685 -0.0369 0.053 Uiso 1 1 calc R . .
C23 C -0.3039(4) 0.8534(3) 0.0525(3) 0.0438(10) Uani 1 1 d . . .
H23A H -0.3957 0.8508 0.0175 0.053 Uiso 1 1 calc R . .
C24 C -0.2843(4) 0.8479(4) 0.1355(3) 0.0467(10) Uani 1 1 d . . .
H24A H -0.3627 0.8423 0.1581 0.056 Uiso 1 1 calc R . .
C25 C -0.1513(4) 0.8505(4) 0.1871(3) 0.0374(8) Uani 1 1 d . . .
H25A H -0.1391 0.8475 0.2448 0.045 Uiso 1 1 calc R . .
C26 C 0.5653(6) 0.6933(6) 0.5462(4) 0.0742(15) Uani 1 1 d . . .
H26A H 0.5952 0.6217 0.5626 0.111 Uiso 1 1 calc R . .
H26B H 0.6366 0.7748 0.5826 0.111 Uiso 1 1 calc R . .
H26C H 0.5604 0.6927 0.4871 0.111 Uiso 1 1 calc R . .
C27 C 0.4194(5) 0.6792(4) 0.5559(3) 0.0491(10) Uani 1 1 d . . .
H27A H 0.3473 0.5979 0.5179 0.059 Uiso 1 1 calc R . .
H27B H 0.4232 0.6740 0.6148 0.059 Uiso 1 1 calc R . .
C28 C 0.4406(5) 0.8991(4) 0.6034(3) 0.0461(10) Uani 1 1 d . . .
H28A H 0.5472 0.9296 0.6130 0.055 Uiso 1 1 calc R . .
H28B H 0.4233 0.8786 0.6562 0.055 Uiso 1 1 calc R . .
C29 C 0.3803(6) 1.0017(4) 0.5812(3) 0.0572(12) Uani 1 1 d . . .
H29A H 0.4301 1.0798 0.6265 0.086 Uiso 1 1 calc R . .
H29B H 0.2755 0.9725 0.5742 0.086 Uiso 1 1 calc R . .
H29C H 0.3956 1.0203 0.5282 0.086 Uiso 1 1 calc R . .
C30 C -0.1368(8) 0.8098(6) 0.4560(5) 0.098(2) Uani 1 1 d . . .
H30A H -0.2375 0.7919 0.4209 0.147 Uiso 1 1 calc R . .
H30B H -0.0694 0.8669 0.4333 0.147 Uiso 1 1 calc R . .
H30C H -0.1237 0.8515 0.5141 0.147 Uiso 1 1 calc R . .
C31 C -0.1072(6) 0.6913(6) 0.4556(4) 0.0794(17) Uani 1 1 d . . .
H31A H -0.1294 0.6451 0.3965 0.095 Uiso 1 1 calc R . .
H31B H -0.1708 0.6358 0.4820 0.095 Uiso 1 1 calc R . .
C32 C 0.0668(7) 0.6794(7) 0.5801(4) 0.086(2) Uani 1 1 d . . .
H32A H 0.1652 0.6725 0.5995 0.103 Uiso 0.66(2) 1 calc PR A 1
H32B H -0.0068 0.5951 0.5744 0.103 Uiso 0.66(2) 1 calc PR A 1
H32C H -0.0222 0.6049 0.5706 0.103 Uiso 0.34(2) 1 d PR A 2
H32D H 0.1460 0.6430 0.5826 0.103 Uiso 0.34(2) 1 d PR A 2
C33 C 0.0512(11) 0.7897(11) 0.6469(6) 0.079(4) Uiso 0.66(2) 1 d P A 1
H33A H 0.0660 0.7677 0.7023 0.119 Uiso 0.66(2) 1 calc PR A 1
H33B H -0.0466 0.7955 0.6270 0.119 Uiso 0.66(2) 1 calc PR A 1
H33C H 0.1246 0.8727 0.6519 0.119 Uiso 0.66(2) 1 calc PR A 1
C33A C 0.102(3) 0.728(2) 0.6562(14) 0.096(9) Uiso 0.34(2) 1 d P A 2
H33D H 0.1596 0.6839 0.6889 0.144 Uiso 0.34(2) 1 calc PR A 2
H33E H 0.0133 0.7192 0.6727 0.144 Uiso 0.34(2) 1 calc PR A 2
H33F H 0.1594 0.8193 0.6674 0.144 Uiso 0.34(2) 1 calc PR A 2

loop_
_atom_site_aniso_label
_atom_site_aniso_U_11
_atom_site_aniso_U_22
_atom_site_aniso_U_33
_atom_site_aniso_U_23
_atom_site_aniso_U_13
_atom_site_aniso_U_12
P1 0.0325(5) 0.0130(4) 0.0261(4) 0.0036(3) 0.0097(4) 0.0091(3)
P2 0.0326(5) 0.0127(4) 0.0229(4) 0.0034(3) 0.0093(3) 0.0083(3)
B1 0.048(3) 0.0232(18) 0.030(2) 0.0079(15) 0.0134(19) 0.0144(18)
B2 0.049(3) 0.0222(18) 0.0251(19) 0.0054(14) 0.0147(18) 0.0154(17)
Li1 0.039(3) 0.030(3) 0.029(3) 0.007(2) 0.010(3) 0.008(3)
O1 0.0446(16) 0.0377(14) 0.0304(14) 0.0037(11) 0.0023(12) 0.0127(12)
O2 0.0421(16) 0.067(2) 0.0418(16) 0.0184(14) 0.0197(13) 0.0164(15)
C1 0.053(2) 0.0154(14) 0.0270(18) 0.0060(12) 0.0157(16) 0.0157(15)
C2 0.0347(18) 0.0197(15) 0.0294(17) 0.0062(12) 0.0145(15) 0.0104(13)
C3 0.039(2) 0.0175(15) 0.0343(19) 0.0056(13) 0.0087(16) 0.0093(14)
C4 0.048(2) 0.0151(15) 0.044(2) 0.0054(14) 0.0152(18) 0.0067(15)
C5 0.040(2) 0.0239(17) 0.036(2) -0.0003(14) 0.0141(17) -0.0014(15)
C6 0.034(2) 0.0338(19) 0.040(2) 0.0041(16) 0.0050(17) 0.0091(16)
C7 0.0348(19) 0.0242(16) 0.0369(19) 0.0052(14) 0.0099(16) 0.0107(15)
C8 0.0345(18) 0.0125(13) 0.0368(18) 0.0059(12) 0.0161(15) 0.0090(13)
C9 0.038(2) 0.040(2) 0.057(3) 0.0015(19) 0.015(2) 0.0106(18)
C10 0.039(2) 0.057(3) 0.089(4) 0.007(3) 0.022(2) 0.014(2)
C11 0.051(3) 0.032(2) 0.098(4) 0.017(2) 0.045(3) 0.018(2)
C12 0.071(3) 0.0237(18) 0.065(3) 0.0118(18) 0.047(3) 0.0175(19)
C13 0.045(2) 0.0216(16) 0.041(2) 0.0089(14) 0.0232(17) 0.0098(15)
C14 0.0337(18) 0.0161(14) 0.0227(16) 0.0027(12) 0.0041(14) 0.0076(13)
C15 0.0383(19) 0.0226(16) 0.0319(18) 0.0053(13) 0.0141(15) 0.0111(14)
C16 0.039(2) 0.0324(18) 0.039(2) 0.0095(15) 0.0191(17) 0.0111(16)
C17 0.037(2) 0.0317(18) 0.037(2) 0.0142(15) 0.0075(17) 0.0042(16)
C18 0.045(2) 0.0166(15) 0.0357(19) 0.0079(13) 0.0048(16) 0.0093(15)
C19 0.0334(18) 0.0164(14) 0.0328(18) 0.0072(13) 0.0076(15) 0.0082(13)
C20 0.0309(17) 0.0121(13) 0.0338(18) 0.0028(12) 0.0078(14) 0.0063(12)
C21 0.0361(19) 0.0274(17) 0.0305(18) -0.0008(14) 0.0063(15) 0.0074(15)
C22 0.050(2) 0.0316(19) 0.036(2) 0.0012(16) -0.0051(18) 0.0131(18)
C23 0.033(2) 0.0225(17) 0.063(3) 0.0053(17) -0.0037(19) 0.0077(15)
C24 0.034(2) 0.039(2) 0.072(3) 0.018(2) 0.019(2) 0.0152(17)
C25 0.040(2) 0.0341(19) 0.045(2) 0.0168(16) 0.0169(18) 0.0155(16)
C26 0.066(3) 0.074(4) 0.075(4) 0.001(3) 0.009(3) 0.031(3)
C27 0.057(3) 0.038(2) 0.042(2) 0.0042(18) 0.005(2) 0.013(2)
C28 0.051(2) 0.036(2) 0.036(2) 0.0021(16) 0.0008(19) 0.0059(18)
C29 0.076(3) 0.037(2) 0.047(3) 0.0010(19) 0.007(2) 0.015(2)
C30 0.120(6) 0.078(4) 0.128(6) 0.021(4) 0.083(5) 0.042(4)
C31 0.072(4) 0.069(4) 0.105(5) 0.021(3) 0.043(4) 0.021(3)
C32 0.069(4) 0.132(6) 0.062(4) 0.053(4) 0.033(3) 0.020(4)

loop_
_atom_type_symbol
_atom_type_description
_atom_type_scat_dispersion_real
_atom_type_scat_dispersion_imag
_atom_type_scat_source
C C 0.0033 0.0016 'International Tables Vol C Tables 4.2.6.8 and 6.1.1.4'
H H 0.0000 0.0000 'International Tables Vol C Tables 4.2.6.8 and 6.1.1.4'
Li Li -0.0003 0.0001 'International Tables Vol C Tables 4.2.6.8 and 6.1.1.4'
B B 0.0013 0.0007 'International Tables Vol C Tables 4.2.6.8 and 6.1.1.4'
P P 0.1023 0.0942 'International Tables Vol C Tables 4.2.6.8 and 6.1.1.4'
O O 0.0106 0.0060 'International Tables Vol C Tables 4.2.6.8 and 6.1.1.4'

loop_
_geom_angle_atom_site_label_1
_geom_angle_atom_site_label_2
_geom_angle_atom_site_label_3
_geom_angle
_geom_angle_site_symmetry_1
_geom_angle_site_symmetry_3
_geom_angle_publ_flag
C1 P1 C2 108.79(16) . . ?
C1 P1 C8 106.89(16) . . ?
C2 P1 C8 101.72(14) . . ?
C1 P1 B1 121.57(16) . . ?
C2 P1 B1 107.89(17) . . ?
C8 P1 B1 108.21(17) . . ?
C1 P2 C20 107.41(16) . . ?
C1 P2 C14 108.45(16) . . ?
C20 P2 C14 101.55(14) . . ?
C1 P2 B2 120.29(16) . . ?
C20 P2 B2 109.47(17) . . ?
C14 P2 B2 108.07(16) . . ?
P1 B1 Li1 127.1(2) . . ?
P1 B1 H1B1 112(2) . . ?
Li1 B1 H1B1 56(2) . . ?
P1 B1 H2B1 106.0(19) . . ?
Li1 B1 H2B1 57.5(19) . . ?
H1B1 B1 H2B1 114(3) . . ?
P1 B1 H3B1 104(2) . . ?
Li1 B1 H3B1 128(2) . . ?
H1B1 B1 H3B1 106(3) . . ?
H2B1 B1 H3B1 114(3) . . ?
P2 B2 Li1 128.6(2) . . ?
P2 B2 H1B2 109(2) . . ?
Li1 B2 H1B2 54(2) . . ?
P2 B2 H2B2 110.1(19) . . ?
Li1 B2 H2B2 55.6(19) . . ?
H1B2 B2 H2B2 110(3) . . ?
P2 B2 H3B2 105(2) . . ?
Li1 B2 H3B2 126(2) . . ?
H1B2 B2 H3B2 108(3) . . ?
H2B2 B2 H3B2 116(3) . . ?
O1 Li1 O2 100.1(3) . . ?
O1 Li1 B2 127.1(3) . . ?
O2 Li1 B2 113.2(3) . . ?
O1 Li1 B1 105.7(3) . . ?
O2 Li1 B1 120.8(3) . . ?
B2 Li1 B1 91.5(2) . . ?
O1 Li1 H1B1 123.5(10) . . ?
O2 Li1 H1B1 97.3(11) . . ?
B2 Li1 H1B1 92.6(10) . . ?
B1 Li1 H1B1 25.6(10) . . ?
O1 Li1 H2B1 84.5(11) . . ?
O2 Li1 H2B1 145.4(12) . . ?
B2 Li1 H2B1 89.5(11) . . ?
B1 Li1 H2B1 28.4(11) . . ?
H1B1 Li1 H2B1 54.0(15) . . ?
O1 Li1 H1B2 101.9(12) . . ?
O2 Li1 H1B2 134.3(12) . . ?
B2 Li1 H1B2 26.8(11) . . ?
B1 Li1 H1B2 90.7(12) . . ?
H1B1 Li1 H1B2 103.0(16) . . ?
H2B1 Li1 H1B2 76.5(16) . . ?
O1 Li1 H2B2 152.9(12) . . ?
O2 Li1 H2B2 90.3(11) . . ?
B2 Li1 H2B2 28.2(11) . . ?
B1 Li1 H2B2 89.7(11) . . ?
H1B1 Li1 H2B2 79.2(15) . . ?
H2B1 Li1 H2B2 101.0(15) . . ?
H1B2 Li1 H2B2 54.9(16) . . ?
C28 O1 C27 112.4(3) . . ?
C28 O1 Li1 127.1(3) . . ?
C27 O1 Li1 118.2(3) . . ?
C32 O2 C31 114.3(4) . . ?
C32 O2 Li1 124.0(4) . . ?
C31 O2 Li1 119.4(3) . . ?
P1 C1 P2 130.8(2) . . ?
P1 C1 H1 115(2) . . ?
P2 C1 H1 114(2) . . ?
C7 C2 C3 118.9(3) . . ?
C7 C2 P1 121.2(2) . . ?
C3 C2 P1 119.9(3) . . ?
C4 C3 C2 120.6(3) . . ?
C4 C3 H3A 119.7 . . ?
C2 C3 H3A 119.7 . . ?
C5 C4 C3 120.1(3) . . ?
C5 C4 H4A 120.0 . . ?
C3 C4 H4A 120.0 . . ?
C4 C5 C6 120.1(3) . . ?
C4 C5 H5A 119.9 . . ?
C6 C5 H5A 119.9 . . ?
C5 C6 C7 119.8(3) . . ?
C5 C6 H6A 120.1 . . ?
C7 C6 H6A 120.1 . . ?
C2 C7 C6 120.5(3) . . ?
C2 C7 H7A 119.7 . . ?
C6 C7 H7A 119.7 . . ?
C9 C8 C13 118.6(3) . . ?
C9 C8 P1 119.6(3) . . ?
C13 C8 P1 121.6(3) . . ?
C8 C9 C10 120.9(4) . . ?
C8 C9 H9A 119.5 . . ?
C10 C9 H9A 119.5 . . ?
C11 C10 C9 119.6(5) . . ?
C11 C10 H10A 120.2 . . ?
C9 C10 H10A 120.2 . . ?
C12 C11 C10 120.0(4) . . ?
C12 C11 H11A 120.0 . . ?
C10 C11 H11A 120.0 . . ?
C11 C12 C13 121.0(4) . . ?
C11 C12 H12A 119.5 . . ?
C13 C12 H12A 119.5 . . ?
C8 C13 C12 119.8(4) . . ?
C8 C13 H13A 120.1 . . ?
C12 C13 H13A 120.1 . . ?
C15 C14 C19 118.9(3) . . ?
C15 C14 P2 121.0(2) . . ?
C19 C14 P2 120.0(3) . . ?
C14 C15 C16 120.9(3) . . ?
C14 C15 H15A 119.5 . . ?
C16 C15 H15A 119.5 . . ?
C17 C16 C15 120.0(3) . . ?
C17 C16 H16A 120.0 . . ?
C15 C16 H16A 120.0 . . ?
C16 C17 C18 119.7(3) . . ?
C16 C17 H17A 120.1 . . ?
C18 C17 H17A 120.1 . . ?
C17 C18 C19 120.3(3) . . ?
C17 C18 H18A 119.9 . . ?
C19 C18 H18A 119.9 . . ?
C18 C19 C14 120.2(3) . . ?
C18 C19 H19A 119.9 . . ?
C14 C19 H19A 119.9 . . ?
C25 C20 C21 118.3(3) . . ?
C25 C20 P2 121.0(3) . . ?
C21 C20 P2 120.5(3) . . ?
C22 C21 C20 120.5(4) . . ?
C22 C21 H21A 119.8 . . ?
C20 C21 H21A 119.8 . . ?
C23 C22 C21 120.6(4) . . ?
C23 C22 H22A 119.7 . . ?
C21 C22 H22A 119.7 . . ?
C22 C23 C24 119.5(4) . . ?
C22 C23 H23A 120.2 . . ?
C24 C23 H23A 120.2 . . ?
C23 C24 C25 120.8(4) . . ?
C23 C24 H24A 119.6 . . ?
C25 C24 H24A 119.6 . . ?
C24 C25 C20 120.4(4) . . ?
C24 C25 H25A 119.8 . . ?
C20 C25 H25A 119.8 . . ?
C27 C26 H26A 109.5 . . ?
C27 C26 H26B 109.5 . . ?
H26A C26 H26B 109.5 . . ?
C27 C26 H26C 109.5 . . ?
H26A C26 H26C 109.5 . . ?
H26B C26 H26C 109.5 . . ?
O1 C27 C26 112.2(4) . . ?
O1 C27 H27A 109.2 . . ?
C26 C27 H27A 109.2 . . ?
O1 C27 H27B 109.2 . . ?
C26 C27 H27B 109.2 . . ?
H27A C27 H27B 107.9 . . ?
O1 C28 C29 109.5(3) . . ?
O1 C28 H28A 109.8 . . ?
C29 C28 H28A 109.8 . . ?
O1 C28 H28B 109.8 . . ?
C29 C28 H28B 109.8 . . ?
H28A C28 H28B 108.2 . . ?
C28 C29 H29A 109.5 . . ?
C28 C29 H29B 109.5 . . ?
H29A C29 H29B 109.5 . . ?
C28 C29 H29C 109.5 . . ?
H29A C29 H29C 109.5 . . ?
H29B C29 H29C 109.5 . . ?
C31 C30 H30A 109.5 . . ?
C31 C30 H30B 109.5 . . ?
H30A C30 H30B 109.5 . . ?
C31 C30 H30C 109.5 . . ?
H30A C30 H30C 109.5 . . ?
H30B C30 H30C 109.5 . . ?
C30 C31 O2 110.5(5) . . ?
C30 C31 H31A 109.5 . . ?
O2 C31 H31A 109.5 . . ?
C30 C31 H31B 109.5 . . ?
O2 C31 H31B 109.5 . . ?
H31A C31 H31B 108.1 . . ?
C33A C32 O2 139.6(15) . . ?
C33A C32 C33 36.8(13) . . ?
O2 C32 C33 107.0(6) . . ?
C33A C32 H32A 80.1 . . ?
O2 C32 H32A 110.3 . . ?
C33 C32 H32A 110.3 . . ?
C33A C32 H32B 102.1 . . ?
O2 C32 H32B 110.3 . . ?
C33 C32 H32B 110.3 . . ?
H32A C32 H32B 108.6 . . ?
C33A C32 H32C 103.2 . . ?
O2 C32 H32C 103.6 . . ?
C33 C32 H32C 103.5 . . ?
H32A C32 H32C 121.1 . . ?
H32B C32 H32C 12.6 . . ?
C33A C32 H32D 97.9 . . ?
O2 C32 H32D 103.5 . . ?
C33 C32 H32D 131.1 . . ?
H32A C32 H32D 21.5 . . ?
H32B C32 H32D 93.2 . . ?
H32C C32 H32D 105.3 . . ?
C32 C33 H33A 109.5 . . ?
C32 C33 H33B 109.5 . . ?
H33A C33 H33B 109.5 . . ?
C32 C33 H33C 109.5 . . ?
H33A C33 H33C 109.5 . . ?
H33B C33 H33C 109.5 . . ?
C32 C33A H33D 109.5 . . ?
C32 C33A H33E 109.5 . . ?
H33D C33A H33E 109.5 . . ?
C32 C33A H33F 109.5 . . ?
H33D C33A H33F 109.5 . . ?
H33E C33A H33F 109.5 . . ?

loop_
_geom_bond_atom_site_label_1
_geom_bond_atom_site_label_2
_geom_bond_distance
_geom_bond_site_symmetry_2
_geom_bond_publ_flag
P1 C1 1.710(3) . ?
P1 C2 1.830(3) . ?
P1 C8 1.833(3) . ?
P1 B1 1.926(4) . ?
P2 C1 1.716(3) . ?
P2 C20 1.832(3) . ?
P2 C14 1.839(3) . ?
P2 B2 1.922(4) . ?
B1 Li1 2.478(7) . ?
B1 H1B1 1.08(4) . ?
B1 H2B1 1.18(4) . ?
B1 H3B1 1.11(5) . ?
B2 Li1 2.467(7) . ?
B2 H1B2 1.12(4) . ?
B2 H2B2 1.17(4) . ?
B2 H3B2 1.13(4) . ?
Li1 O1 1.971(7) . ?
Li1 O2 1.983(7) . ?
Li1 H1B1 2.08(4) . ?
Li1 H2B1 2.10(4) . ?
Li1 H1B2 2.02(4) . ?
Li1 H2B2 2.05(4) . ?
O1 C28 1.428(5) . ?
O1 C27 1.465(5) . ?
O2 C32 1.414(6) . ?
O2 C31 1.450(6) . ?
C1 H1 0.96(4) . ?
C2 C7 1.382(5) . ?
C2 C3 1.400(4) . ?
C3 C4 1.387(5) . ?
C3 H3A 0.9500 . ?
C4 C5 1.375(5) . ?
C4 H4A 0.9500 . ?
C5 C6 1.390(5) . ?
C5 H5A 0.9500 . ?
C6 C7 1.395(5) . ?
C6 H6A 0.9500 . ?
C7 H7A 0.9500 . ?
C8 C9 1.382(5) . ?
C8 C13 1.392(5) . ?
C9 C10 1.397(6) . ?
C9 H9A 0.9500 . ?
C10 C11 1.375(7) . ?
C10 H10A 0.9500 . ?
C11 C12 1.360(7) . ?
C11 H11A 0.9500 . ?
C12 C13 1.393(5) . ?
C12 H12A 0.9500 . ?
C13 H13A 0.9500 . ?
C14 C15 1.376(5) . ?
C14 C19 1.401(4) . ?
C15 C16 1.387(5) . ?
C15 H15A 0.9500 . ?
C16 C17 1.382(5) . ?
C16 H16A 0.9500 . ?
C17 C18 1.382(5) . ?
C17 H17A 0.9500 . ?
C18 C19 1.384(5) . ?
C18 H18A 0.9500 . ?
C19 H19A 0.9500 . ?
C20 C25 1.387(5) . ?
C20 C21 1.394(5) . ?
C21 C22 1.386(5) . ?
C21 H21A 0.9500 . ?
C22 C23 1.369(6) . ?
C22 H22A 0.9500 . ?
C23 C24 1.369(6) . ?
C23 H23A 0.9500 . ?
C24 C25 1.387(5) . ?
C24 H24A 0.9500 . ?
C25 H25A 0.9500 . ?
C26 C27 1.485(7) . ?
C26 H26A 0.9800 . ?
C26 H26B 0.9800 . ?
C26 H26C 0.9800 . ?
C27 H27A 0.9900 . ?
C27 H27B 0.9900 . ?
C28 C29 1.491(6) . ?
C28 H28A 0.9900 . ?
C28 H28B 0.9900 . ?
C29 H29A 0.9800 . ?
C29 H29B 0.9800 . ?
C29 H29C 0.9800 . ?
C30 C31 1.438(8) . ?
C30 H30A 0.9800 . ?
C30 H30B 0.9800 . ?
C30 H30C 0.9800 . ?
C31 H31A 0.9900 . ?
C31 H31B 0.9900 . ?
C32 C33A 1.23(2) . ?
C32 C33 1.621(13) . ?
C32 H32A 0.9900 . ?
C32 H32B 0.9900 . ?
C32 H32C 0.9900 . ?
C32 H32D 0.9900 . ?
C33 H33A 0.9800 . ?
C33 H33B 0.9800 . ?
C33 H33C 0.9800 . ?
C33A H33D 0.9800 . ?
C33A H33E 0.9800 . ?
C33A H33F 0.9800 . ?
